data_1559806
loop_
_publ_author_name
'Chi, Lu-Ping'
'Li, Xiao-Ming'
'Wan, Yu-Peng'
'Li, Xin'
'Wang, Bin-Gui'

_publ_section_title
;
 Ophiobolin Sesterterpenoids and Farnesylated Phthalide Derivatives from
 the Deep Sea Cold-Seep-Derived Fungus <i>Aspergillus insuetus</i> SD-512.
;
_journal_issue 12
_journal_name_full 'Journal of natural products'
_journal_page_first 3652
_journal_page_last 3660
_journal_paper_doi 10.1021/acs.jnatprod.0c00860
_journal_volume 83
_journal_year 2020
_chemical_absolute_configuration ad
_chemical_formula_sum 'C25 H40 O3'
_chemical_formula_weight 388.57
_space_group_crystal_system orthorhombic
_space_group_IT_number 18
_space_group_name_Hall 'P 2 2ab'
_space_group_name_H-M_alt 'P 21 21 2'
_atom_sites_solution_hydrogens geom
_audit_creation_method SHELXL-2018/3
_cell_angle_alpha 90
_cell_angle_beta 90
_cell_angle_gamma 90
_cell_formula_units_Z 8
_cell_length_a 20.7302(8)
_cell_length_b 27.0653(11)
_cell_length_c 8.4653(4)
_cell_measurement_reflns_used 3466
_cell_measurement_temperature 293(2)
_cell_measurement_theta_max 71.1470
_cell_measurement_theta_min 6.4970
_cell_volume 4749.6(3)
_computing_structure_refinement 'SHELXL-2018/3 (Sheldrick, 2018)'
_diffrn_ambient_temperature 293(2)
_diffrn_detector 'CCD plate'
_diffrn_detector_area_resol_mean 8.1281
_diffrn_detector_type Eos
_diffrn_measured_fraction_theta_full 0.997
_diffrn_measured_fraction_theta_max 0.997
_diffrn_measurement_device_type 'Xcalibur, Eos, Gemini'
_diffrn_radiation_type CuK\a
_diffrn_radiation_wavelength 1.54178
_diffrn_reflns_av_R_equivalents 0.0682
_diffrn_reflns_av_unetI/netI 0.0733
_diffrn_reflns_Laue_measured_fraction_full 0.997
_diffrn_reflns_Laue_measured_fraction_max 0.997
_diffrn_reflns_limit_h_max 21
_diffrn_reflns_limit_h_min -24
_diffrn_reflns_limit_k_max 32
_diffrn_reflns_limit_k_min -32
_diffrn_reflns_limit_l_max 10
_diffrn_reflns_limit_l_min -8
_diffrn_reflns_number 30138
_diffrn_reflns_point_group_measured_fraction_full 0.997
_diffrn_reflns_point_group_measured_fraction_max 0.997
_diffrn_reflns_theta_full 66.049
_diffrn_reflns_theta_max 66.049
_diffrn_reflns_theta_min 3.266
_exptl_absorpt_coefficient_mu 0.537
_exptl_absorpt_correction_T_max 0.9634
_exptl_absorpt_correction_T_min 0.8556
_exptl_absorpt_correction_type multi-scan
_exptl_absorpt_process_details sadabs
_exptl_crystal_colour colorless
_exptl_crystal_density_diffrn 1.087
_exptl_crystal_description needle
_exptl_crystal_F_000 1712
_exptl_crystal_size_max 0.300
_exptl_crystal_size_mid 0.100
_exptl_crystal_size_min 0.070
_refine_diff_density_max 0.362
_refine_diff_density_min -0.192
_refine_diff_density_rms 0.036
_refine_ls_abs_structure_details
;
 Flack x determined using 1413 quotients [(I+)-(I-)]/[(I+)+(I-)]
 (Parsons, Flack and Wagner, Acta Cryst. B69 (2013) 249-259).
;
_refine_ls_abs_structure_Flack 0.20(17)
_refine_ls_extinction_coef 0.00188(15)
_refine_ls_extinction_expression Fc^*^=kFc[1+0.001xFc^2^\l^3^/sin(2\q)]^-1/4^
_refine_ls_extinction_method 'SHELXL-2018/3 (Sheldrick 2018)'
_refine_ls_goodness_of_fit_ref 1.033
_refine_ls_hydrogen_treatment constr
_refine_ls_matrix_type full
_refine_ls_number_parameters 576
_refine_ls_number_reflns 8248
_refine_ls_number_restraints 350
_refine_ls_restrained_S_all 1.082
_refine_ls_R_factor_all 0.1207
_refine_ls_R_factor_gt 0.0630
_refine_ls_shift/su_max 0.000
_refine_ls_shift/su_mean 0.000
_refine_ls_structure_factor_coef Fsqd
_refine_ls_weighting_details 'w=1/[\s^2^(Fo^2^)+(0.0479P)^2^+0.7558P] where P=(Fo^2^+2Fc^2^)/3'
_refine_ls_weighting_scheme calc
_refine_ls_wR_factor_gt 0.1285
_refine_ls_wR_factor_ref 0.1516
_reflns_Friedel_coverage 0.778
_reflns_Friedel_fraction_full 0.998
_reflns_Friedel_fraction_max 0.998
_reflns_number_gt 4652
_reflns_number_total 8248
_reflns_threshold_expression 'I > 2\s(I)'
_cod_data_source_file np0c00860_si_003.cif
_cod_data_source_block 190829b
_cod_depositor_comments 'Adding full bibliography for 1559804--1559806.cif.'
_cod_database_code 1559806
_shelx_shelxl_version_number 2018/3
_shelx_space_group_comment
;
The symmetry employed for this shelxl refinement is uniquely defined
by the following loop, which should always be used as a source of
symmetry information in preference to the above space-group names.
They are only intended as comments.
;
_shelx_estimated_absorpt_t_min 0.856
_shelx_estimated_absorpt_t_max 0.963

loop_
_space_group_symop_operation_xyz
'x, y, z'
'-x, -y, z'
'x+1/2, -y+1/2, -z'
'-x+1/2, y+1/2, -z'

loop_
_atom_site_label
_atom_site_type_symbol
_atom_site_fract_x
_atom_site_fract_y
_atom_site_fract_z
_atom_site_U_iso_or_equiv
_atom_site_adp_type
_atom_site_occupancy
_atom_site_site_symmetry_order
_atom_site_calc_flag
_atom_site_refinement_flags_posn
_atom_site_refinement_flags_adp
_atom_site_refinement_flags_occupancy
_atom_site_disorder_assembly
_atom_site_disorder_group
O1 O 0.19075(17) 0.53835(16) 0.8778(5) 0.0815(11) Uani 1 1 d . . . . .
O2 O 0.08053(16) 0.52815(12) 0.8562(5) 0.0772(11) Uani 1 1 d . . . . .
H2 H 0.080842 0.499494 0.887628 0.116 Uiso 1 1 calc R U . . .
O3 O 0.08926(15) 0.53209(11) 0.4219(5) 0.0691(10) Uani 1 1 d . . . . .
H3 H 0.077575 0.503822 0.402012 0.104 Uiso 1 1 calc R U . . .
O4 O 0.0463(2) 0.35286(13) 0.3756(5) 0.0818(11) Uani 1 1 d . . . . .
O5 O 0.03622(16) 0.43784(12) 0.3643(5) 0.0731(10) Uani 1 1 d . . . . .
H5 H -0.002252 0.440020 0.385694 0.110 Uiso 1 1 calc R U . . .
O6 O 0.04179(16) 0.43231(12) -0.0790(5) 0.0751(11) Uani 1 1 d . . . . .
H6 H 0.005154 0.441411 -0.101127 0.113 Uiso 1 1 calc R U . . .
C1 C 0.1379(2) 0.53782(18) 0.7714(6) 0.0591(13) Uani 1 1 d . . . . .
C2 C 0.1532(2) 0.50139(18) 0.6412(6) 0.0655(14) Uani 1 1 d . . . . .
H2A H 0.120856 0.475520 0.637251 0.079 Uiso 1 1 calc R U . . .
H2B H 0.195076 0.486331 0.658493 0.079 Uiso 1 1 calc R U . . .
C3 C 0.1531(2) 0.53101(17) 0.4886(6) 0.0542(12) Uani 1 1 d . . . . .
C4 C 0.1699(2) 0.58376(16) 0.5404(5) 0.0505(12) Uani 1 1 d . . . . .
H4 H 0.216343 0.584697 0.561988 0.061 Uiso 1 1 calc R U . . .
C5 C 0.1348(2) 0.58968(16) 0.6988(5) 0.0489(12) Uani 1 1 d . . . . .
H5A H 0.089919 0.599823 0.682173 0.059 Uiso 1 1 calc R U . . .
C6 C 0.1666(2) 0.6215(2) 0.8229(6) 0.0621(14) Uani 1 1 d . . . . .
C7 C 0.1905(3) 0.5860(3) 0.9490(7) 0.0888(19) Uani 1 1 d . . . . .
H7A H 0.233568 0.595033 0.983191 0.107 Uiso 1 1 calc R U . . .
H7B H 0.162011 0.586487 1.039965 0.107 Uiso 1 1 calc R U . . .
C8 C 0.1559(2) 0.62241(15) 0.4150(5) 0.0541(13) Uani 1 1 d . . . . .
H8A H 0.110064 0.621255 0.392643 0.065 Uiso 1 1 calc R U . . .
H8B H 0.178107 0.612422 0.319294 0.065 Uiso 1 1 calc R U . . .
C9 C 0.1737(2) 0.67642(17) 0.4474(6) 0.0568(13) Uani 1 1 d . . . . .
C10 C 0.1627(3) 0.70691(19) 0.2986(6) 0.0789(18) Uani 1 1 d . . . . .
H10A H 0.201417 0.707857 0.234419 0.095 Uiso 1 1 calc R U . . .
H10B H 0.127830 0.693064 0.236172 0.095 Uiso 1 1 calc R U . . .
C11 C 0.1453(3) 0.7583(2) 0.3563(8) 0.101(2) Uani 1 1 d . . . . .
H11A H 0.126034 0.777929 0.272993 0.122 Uiso 1 1 calc R U . . .
H11B H 0.182690 0.775409 0.398020 0.122 Uiso 1 1 calc R U . . .
C12 C 0.0968(3) 0.74655(18) 0.4856(7) 0.0875(19) Uani 1 1 d D U . . .
H12 H 0.055571 0.737231 0.437604 0.105 Uiso 1 1 calc R U . A 1
C13 C 0.1267(3) 0.70040(17) 0.5717(6) 0.0653(15) Uani 1 1 d . . . . .
H13 H 0.091633 0.676849 0.590280 0.078 Uiso 1 1 calc R U . . .
C14 C 0.1572(3) 0.7120(2) 0.7319(7) 0.088(2) Uani 1 1 d . . . . .
H14A H 0.194977 0.732330 0.713627 0.106 Uiso 1 1 calc R U . . .
H14B H 0.126754 0.731709 0.791889 0.106 Uiso 1 1 calc R U . . .
C15 C 0.1771(3) 0.6690(3) 0.8323(7) 0.0835(19) Uani 1 1 d . . . . .
H15 H 0.201953 0.678040 0.919110 0.100 Uiso 1 1 calc R U . . .
C16 C 0.2006(3) 0.51104(19) 0.3650(6) 0.0742(16) Uani 1 1 d . . . . .
H16A H 0.191757 0.525954 0.264456 0.111 Uiso 1 1 calc R U . . .
H16B H 0.195911 0.475848 0.356801 0.111 Uiso 1 1 calc R U . . .
H16C H 0.243946 0.518825 0.396523 0.111 Uiso 1 1 calc R U . . .
C17 C 0.2454(3) 0.6802(2) 0.4903(8) 0.0859(18) Uani 1 1 d . . . . .
H17A H 0.258182 0.714273 0.491405 0.129 Uiso 1 1 calc R U . . .
H17B H 0.270577 0.662590 0.413497 0.129 Uiso 1 1 calc R U . . .
H17C H 0.252364 0.666030 0.592897 0.129 Uiso 1 1 calc R U . . .
C18 C 0.0855(9) 0.7892(4) 0.6071(17) 0.097(4) Uani 0.521(6) 1 d D U P B 1
H18 H 0.117325 0.790285 0.692697 0.116 Uiso 0.521(6) 1 calc R U P B 1
C19 C 0.0134(9) 0.7769(8) 0.665(2) 0.108(4) Uani 0.521(6) 1 d D U P B 1
H19A H -0.016156 0.778849 0.576348 0.130 Uiso 0.521(6) 1 calc R U P B 1
H19B H 0.011664 0.743607 0.707370 0.130 Uiso 0.521(6) 1 calc R U P B 1
C20 C -0.0063(8) 0.8140(6) 0.7921(17) 0.110(4) Uani 0.521(6) 1 d D U P B 1
H20A H 0.030090 0.817952 0.863169 0.133 Uiso 0.521(6) 1 calc R U P B 1
H20B H -0.012951 0.845624 0.740644 0.133 Uiso 0.521(6) 1 calc R U P B 1
C21 C -0.0641(8) 0.8037(5) 0.8901(17) 0.113(4) Uani 0.521(6) 1 d D U P B 1
H21 H -0.102712 0.804333 0.834132 0.136 Uiso 0.521(6) 1 calc R U P B 1
C22 C -0.0710(9) 0.7935(7) 1.0436(18) 0.119(4) Uani 0.521(6) 1 d D U P B 1
C23 C -0.1153(9) 0.7801(7) 1.171(2) 0.149(6) Uani 0.521(6) 1 d D U P B 1
H23A H -0.152256 0.763561 1.128165 0.224 Uiso 0.521(6) 1 calc R U P B 1
H23B H -0.128926 0.809409 1.225859 0.224 Uiso 0.521(6) 1 calc R U P B 1
H23C H -0.093709 0.758474 1.244245 0.224 Uiso 0.521(6) 1 calc R U P B 1
C24 C -0.0108(10) 0.7899(8) 1.137(3) 0.211(7) Uani 0.521(6) 1 d D U P B 1
H24A H 0.023926 0.779542 1.069508 0.317 Uiso 0.521(6) 1 calc R U P B 1
H24B H -0.016418 0.766176 1.220199 0.317 Uiso 0.521(6) 1 calc R U P B 1
H24C H -0.000758 0.821553 1.181759 0.317 Uiso 0.521(6) 1 calc R U P B 1
C25 C 0.0772(7) 0.8390(4) 0.5187(18) 0.097(3) Uani 0.521(6) 1 d D U P B 1
H25A H 0.063496 0.864012 0.591939 0.145 Uiso 0.521(6) 1 calc R U P B 1
H25B H 0.045322 0.835366 0.437260 0.145 Uiso 0.521(6) 1 calc R U P B 1
H25C H 0.117561 0.848541 0.472274 0.145 Uiso 0.521(6) 1 calc R U P B 1
C18' C 0.0637(10) 0.7911(5) 0.5650(17) 0.097(4) Uani 0.479(6) 1 d D . P B 2
H18' H 0.101477 0.808279 0.608059 0.116 Uiso 0.479(6) 1 calc R U P B 2
C19' C 0.0266(11) 0.7788(9) 0.7224(19) 0.108(4) Uani 0.479(6) 1 d D . P B 2
H19C H -0.018423 0.774761 0.693535 0.130 Uiso 0.479(6) 1 calc R U P B 2
H19D H 0.041662 0.746559 0.756026 0.130 Uiso 0.479(6) 1 calc R U P B 2
C20' C 0.0274(8) 0.8117(6) 0.8693(18) 0.110(4) Uani 0.479(6) 1 d D . P B 2
H20C H 0.068983 0.809064 0.921004 0.133 Uiso 0.479(6) 1 calc R U P B 2
H20D H 0.021041 0.845840 0.838517 0.133 Uiso 0.479(6) 1 calc R U P B 2
C21' C -0.0242(8) 0.7967(6) 0.981(2) 0.113(4) Uani 0.479(6) 1 d D . P B 2
H21' H -0.014105 0.771160 1.050121 0.136 Uiso 0.479(6) 1 calc R U P B 2
C22' C -0.0836(8) 0.8157(7) 0.994(3) 0.119(4) Uani 0.479(6) 1 d D . P B 2
C23' C -0.1474(8) 0.8048(8) 1.064(3) 0.149(6) Uani 0.479(6) 1 d D . P B 2
H23D H -0.158956 0.830537 1.136078 0.224 Uiso 0.479(6) 1 calc R U P B 2
H23E H -0.145617 0.773786 1.118602 0.224 Uiso 0.479(6) 1 calc R U P B 2
H23F H -0.179111 0.802869 0.981050 0.224 Uiso 0.479(6) 1 calc R U P B 2
C24' C -0.1085(11) 0.8570(8) 0.899(3) 0.211(7) Uani 0.479(6) 1 d D . P B 2
H24D H -0.094038 0.853528 0.791720 0.317 Uiso 0.479(6) 1 calc R U P B 2
H24E H -0.092921 0.887597 0.941463 0.317 Uiso 0.479(6) 1 calc R U P B 2
H24F H -0.154788 0.856717 0.901536 0.317 Uiso 0.479(6) 1 calc R U P B 2
C25' C 0.0398(9) 0.8304(5) 0.444(2) 0.097(3) Uani 0.479(6) 1 d D . P B 2
H25D H 0.012206 0.814833 0.367335 0.145 Uiso 0.479(6) 1 calc R U P B 2
H25E H 0.076159 0.844853 0.390910 0.145 Uiso 0.479(6) 1 calc R U P B 2
H25F H 0.016139 0.855755 0.498041 0.145 Uiso 0.479(6) 1 calc R U P B 2
C26 C 0.0471(2) 0.39463(17) 0.2745(6) 0.0558(12) Uani 1 1 d . . . . .
C27 C 0.0007(2) 0.3853(2) 0.1427(7) 0.0741(16) Uani 1 1 d . . . . .
H27A H -0.031410 0.411321 0.138631 0.089 Uiso 1 1 calc R U . . .
H27B H -0.021226 0.354021 0.158684 0.089 Uiso 1 1 calc R U . . .
C28 C 0.0393(2) 0.38406(16) -0.0108(6) 0.0522(12) Uani 1 1 d . . . . .
C29 C 0.1084(2) 0.37100(16) 0.0445(5) 0.0467(11) Uani 1 1 d . . . . .
H29 H 0.109681 0.335246 0.062361 0.056 Uiso 1 1 calc R U . . .
C30 C 0.1157(2) 0.39611(17) 0.2057(5) 0.0500(12) Uani 1 1 d . . . . .
H30 H 0.130761 0.430220 0.193969 0.060 Uiso 1 1 calc R U . . .
C31 C 0.1549(3) 0.3689(2) 0.3259(6) 0.0678(15) Uani 1 1 d . . . . .
C32 C 0.1074(3) 0.3500(3) 0.4478(7) 0.100(2) Uani 1 1 d . . . . .
H32A H 0.117382 0.316213 0.476731 0.120 Uiso 1 1 calc R U . . .
H32B H 0.108752 0.370355 0.542162 0.120 Uiso 1 1 calc R U . . .
C33 C 0.1594(2) 0.38297(17) -0.0790(5) 0.0544(12) Uani 1 1 d . . . . .
H33A H 0.159097 0.418442 -0.095287 0.065 Uiso 1 1 calc R U . . .
H33B H 0.146117 0.367830 -0.177606 0.065 Uiso 1 1 calc R U . . .
C34 C 0.2294(2) 0.36739(17) -0.0472(6) 0.0554(13) Uani 1 1 d . . . . .
C35 C 0.2699(3) 0.3778(2) -0.1954(7) 0.0761(17) Uani 1 1 d . . . . .
H35A H 0.269914 0.349428 -0.265609 0.091 Uiso 1 1 calc R U . . .
H35B H 0.253397 0.406195 -0.252142 0.091 Uiso 1 1 calc R U . . .
C36 C 0.3372(3) 0.3878(2) -0.1331(9) 0.103(2) Uani 1 1 d . . . . .
H36A H 0.363766 0.403824 -0.212247 0.123 Uiso 1 1 calc R U . . .
H36B H 0.358084 0.357518 -0.099260 0.123 Uiso 1 1 calc R U . . .
C37 C 0.3243(3) 0.4221(2) 0.0068(8) 0.098(2) Uani 1 1 d D U . . .
H37 H 0.306728 0.451030 -0.048012 0.118 Uiso 1 1 calc R U . C 1
C38 C 0.2618(2) 0.40084(19) 0.0836(7) 0.0747(17) Uani 1 1 d . . . . .
H38 H 0.232652 0.428655 0.103899 0.090 Uiso 1 1 calc R U . . .
C39 C 0.2732(3) 0.3747(3) 0.2394(8) 0.103(2) Uani 1 1 d . U . . .
H39A H 0.298826 0.345576 0.217301 0.123 Uiso 1 1 calc R U . . .
H39B H 0.299575 0.396371 0.303954 0.123 Uiso 1 1 calc R U . . .
C40 C 0.2180(3) 0.3589(2) 0.3371(7) 0.096(2) Uani 1 1 d . . . . .
H40 H 0.228891 0.338420 0.421142 0.116 Uiso 1 1 calc R U . . .
C41 C 0.0128(2) 0.3474(2) -0.1285(7) 0.0803(17) Uani 1 1 d . . . . .
H41A H 0.034526 0.351418 -0.227813 0.121 Uiso 1 1 calc R U . . .
H41B H -0.032568 0.353098 -0.142549 0.121 Uiso 1 1 calc R U . . .
H41C H 0.019531 0.314462 -0.090028 0.121 Uiso 1 1 calc R U . . .
C42 C 0.2332(3) 0.31231(17) -0.0137(7) 0.0717(16) Uani 1 1 d . . . . .
H42A H 0.277640 0.302250 -0.011086 0.107 Uiso 1 1 calc R U . . .
H42B H 0.211045 0.294483 -0.095244 0.107 Uiso 1 1 calc R U . . .
H42C H 0.213506 0.305411 0.086519 0.107 Uiso 1 1 calc R U . . .
C43 C 0.3841(4) 0.4425(4) 0.0687(13) 0.069(3) Uani 0.503(4) 1 d D U P D 1
H43 H 0.399354 0.418405 0.146486 0.083 Uiso 0.503(4) 1 calc R U P D 1
C44 C 0.3672(5) 0.4886(4) 0.1639(12) 0.072(2) Uani 0.503(4) 1 d D U P D 1
H44A H 0.322236 0.487353 0.195284 0.087 Uiso 0.503(4) 1 calc R U P D 1
H44B H 0.373429 0.517794 0.099117 0.087 Uiso 0.503(4) 1 calc R U P D 1
C45 C 0.4099(6) 0.4919(4) 0.3110(13) 0.079(2) Uani 0.503(4) 1 d D U P D 1
H45A H 0.400272 0.464374 0.380379 0.094 Uiso 0.503(4) 1 calc R U P D 1
H45B H 0.454813 0.489259 0.279653 0.094 Uiso 0.503(4) 1 calc R U P D 1
C46 C 0.4004(5) 0.5389(4) 0.3988(14) 0.088(3) Uani 0.503(4) 1 d D U P D 1
H46 H 0.404962 0.567861 0.340604 0.105 Uiso 0.503(4) 1 calc R U P D 1
C47 C 0.3863(9) 0.5444(5) 0.5499(16) 0.087(3) Uani 0.503(4) 1 d D U P D 1
C48 C 0.3797(7) 0.5944(5) 0.6264(19) 0.114(4) Uani 0.503(4) 1 d D U P D 1
H48A H 0.337933 0.597168 0.674616 0.171 Uiso 0.503(4) 1 calc R U P D 1
H48B H 0.384490 0.619718 0.547735 0.171 Uiso 0.503(4) 1 calc R U P D 1
H48C H 0.412479 0.598298 0.705554 0.171 Uiso 0.503(4) 1 calc R U P D 1
C49 C 0.3763(11) 0.5019(7) 0.659(2) 0.170(5) Uani 0.503(4) 1 d D U P D 1
H49A H 0.417113 0.491453 0.701109 0.255 Uiso 0.503(4) 1 calc R U P D 1
H49B H 0.356809 0.474994 0.602529 0.255 Uiso 0.503(4) 1 calc R U P D 1
H49C H 0.348506 0.511746 0.744212 0.255 Uiso 0.503(4) 1 calc R U P D 1
C50 C 0.4408(5) 0.4507(5) -0.0430(15) 0.084(3) Uani 0.503(4) 1 d D U P D 1
H50A H 0.430133 0.476102 -0.117522 0.125 Uiso 0.503(4) 1 calc R U P D 1
H50B H 0.449969 0.420528 -0.098423 0.125 Uiso 0.503(4) 1 calc R U P D 1
H50C H 0.478035 0.460463 0.016769 0.125 Uiso 0.503(4) 1 calc R U P D 1
C43' C 0.3780(4) 0.4252(4) 0.1504(12) 0.069(3) Uani 0.497(4) 1 d D . P D 2
H43' H 0.380892 0.392949 0.202358 0.083 Uiso 0.497(4) 1 calc R U P D 2
C44' C 0.3621(5) 0.4651(4) 0.2759(12) 0.072(2) Uani 0.497(4) 1 d D . P D 2
H44C H 0.363212 0.496928 0.223111 0.087 Uiso 0.497(4) 1 calc R U P D 2
H44D H 0.317885 0.459761 0.309432 0.087 Uiso 0.497(4) 1 calc R U P D 2
C45' C 0.4033(5) 0.4695(4) 0.4248(12) 0.079(2) Uani 0.497(4) 1 d D . P D 2
H45C H 0.411644 0.436658 0.465851 0.094 Uiso 0.497(4) 1 calc R U P D 2
H45D H 0.444409 0.484221 0.397240 0.094 Uiso 0.497(4) 1 calc R U P D 2
C46' C 0.3722(7) 0.4999(5) 0.5513(16) 0.088(3) Uani 0.497(4) 1 d D . P D 2
H46' H 0.334103 0.487012 0.592182 0.105 Uiso 0.497(4) 1 calc R U P D 2
C47' C 0.3908(9) 0.5424(5) 0.6135(19) 0.087(3) Uani 0.497(4) 1 d D . P D 2
C48' C 0.3542(7) 0.5688(5) 0.7411(17) 0.114(4) Uani 0.497(4) 1 d D . P D 2
H48D H 0.380452 0.571033 0.834236 0.171 Uiso 0.497(4) 1 calc R U P D 2
H48E H 0.315462 0.550849 0.764941 0.171 Uiso 0.497(4) 1 calc R U P D 2
H48F H 0.343201 0.601450 0.705723 0.171 Uiso 0.497(4) 1 calc R U P D 2
C49' C 0.4513(8) 0.5674(7) 0.561(2) 0.170(5) Uani 0.497(4) 1 d D . P D 2
H49D H 0.440556 0.597024 0.503949 0.255 Uiso 0.497(4) 1 calc R U P D 2
H49E H 0.475171 0.545643 0.492893 0.255 Uiso 0.497(4) 1 calc R U P D 2
H49F H 0.477051 0.575702 0.651123 0.255 Uiso 0.497(4) 1 calc R U P D 2
C50' C 0.4445(5) 0.4382(5) 0.0768(15) 0.084(3) Uani 0.497(4) 1 d D . P D 2
H50D H 0.476316 0.440431 0.158987 0.125 Uiso 0.497(4) 1 calc R U P D 2
H50E H 0.441626 0.469257 0.022663 0.125 Uiso 0.497(4) 1 calc R U P D 2
H50F H 0.456779 0.412832 0.003362 0.125 Uiso 0.497(4) 1 calc R U P D 2

loop_
_atom_site_aniso_label
_atom_site_aniso_U_11
_atom_site_aniso_U_22
_atom_site_aniso_U_33
_atom_site_aniso_U_23
_atom_site_aniso_U_13
_atom_site_aniso_U_12
O1 0.068(2) 0.108(3) 0.068(2) 0.011(2) -0.009(2) 0.024(2)
O2 0.068(2) 0.064(2) 0.100(3) 0.025(2) 0.032(2) 0.0118(19)
O3 0.059(2) 0.0489(19) 0.099(3) -0.008(2) -0.0199(19) 0.0014(17)
O4 0.094(3) 0.072(2) 0.080(3) 0.017(2) 0.019(3) -0.006(2)
O5 0.062(2) 0.065(2) 0.092(3) -0.024(2) 0.021(2) -0.0057(18)
O6 0.055(2) 0.056(2) 0.115(3) 0.024(2) -0.011(2) 0.0048(17)
C1 0.054(3) 0.068(3) 0.055(3) 0.006(3) 0.004(3) 0.007(3)
C2 0.067(3) 0.059(3) 0.071(3) 0.004(3) 0.005(3) 0.011(3)
C3 0.049(3) 0.052(3) 0.062(3) -0.005(2) 0.000(3) 0.005(2)
C4 0.041(3) 0.060(3) 0.050(3) -0.006(2) 0.000(2) 0.001(2)
C5 0.046(3) 0.053(3) 0.047(3) -0.003(2) 0.003(2) 0.002(2)
C6 0.058(3) 0.085(4) 0.043(3) -0.009(3) -0.001(2) -0.007(3)
C7 0.093(5) 0.117(5) 0.057(4) -0.004(4) -0.008(3) 0.007(4)
C8 0.067(3) 0.050(3) 0.045(3) -0.005(2) 0.003(2) -0.006(2)
C9 0.063(3) 0.053(3) 0.054(3) -0.008(3) 0.009(3) -0.018(2)
C10 0.104(5) 0.065(4) 0.068(4) 0.004(3) 0.021(3) -0.016(3)
C11 0.143(6) 0.058(4) 0.102(5) 0.016(4) 0.051(5) -0.004(4)
C12 0.110(5) 0.054(3) 0.098(4) 0.017(3) 0.032(4) 0.006(3)
C13 0.082(4) 0.044(3) 0.070(4) -0.005(3) 0.019(3) -0.015(3)
C14 0.123(6) 0.071(4) 0.070(4) -0.028(3) 0.022(4) -0.034(4)
C15 0.091(5) 0.103(5) 0.056(4) -0.030(4) 0.006(3) -0.034(4)
C16 0.079(4) 0.064(3) 0.079(4) -0.014(3) 0.011(3) 0.010(3)
C17 0.068(4) 0.100(4) 0.090(4) -0.004(4) 0.019(3) -0.026(3)
C18 0.128(9) 0.050(3) 0.113(7) 0.020(4) 0.048(6) 0.017(5)
C19 0.144(7) 0.073(4) 0.108(8) -0.012(7) 0.058(7) 0.009(5)
C20 0.129(8) 0.088(5) 0.115(8) -0.018(6) 0.031(6) -0.004(7)
C21 0.128(8) 0.098(6) 0.114(8) -0.035(7) 0.014(6) -0.008(7)
C22 0.128(7) 0.107(9) 0.123(8) -0.042(7) 0.032(6) -0.018(7)
C23 0.128(11) 0.142(12) 0.177(15) -0.071(10) 0.047(10) -0.027(9)
C24 0.201(13) 0.234(13) 0.199(13) -0.050(13) -0.028(12) 0.022(11)
C25 0.116(10) 0.052(5) 0.121(10) 0.007(6) 0.002(7) 0.000(6)
C18' 0.128(9) 0.050(3) 0.113(7) 0.020(4) 0.048(6) 0.017(5)
C19' 0.144(7) 0.073(4) 0.108(8) -0.012(7) 0.058(7) 0.009(5)
C20' 0.129(8) 0.088(5) 0.115(8) -0.018(6) 0.031(6) -0.004(7)
C21' 0.128(8) 0.098(6) 0.114(8) -0.035(7) 0.014(6) -0.008(7)
C22' 0.128(7) 0.107(9) 0.123(8) -0.042(7) 0.032(6) -0.018(7)
C23' 0.128(11) 0.142(12) 0.177(15) -0.071(10) 0.047(10) -0.027(9)
C24' 0.201(13) 0.234(13) 0.199(13) -0.050(13) -0.028(12) 0.022(11)
C25' 0.116(10) 0.052(5) 0.121(10) 0.007(6) 0.002(7) 0.000(6)
C26 0.059(3) 0.050(3) 0.059(3) -0.002(3) 0.008(3) -0.002(2)
C27 0.054(3) 0.085(4) 0.083(4) -0.007(4) 0.002(3) -0.013(3)
C28 0.045(3) 0.052(3) 0.059(3) -0.002(2) -0.009(2) -0.002(2)
C29 0.048(3) 0.044(2) 0.049(3) 0.000(2) -0.001(2) -0.001(2)
C30 0.045(3) 0.053(3) 0.052(3) -0.005(2) -0.002(2) -0.003(2)
C31 0.075(4) 0.080(4) 0.048(3) -0.002(3) -0.010(3) 0.013(3)
C32 0.117(6) 0.111(5) 0.071(4) 0.018(4) 0.009(4) 0.024(5)
C33 0.052(3) 0.065(3) 0.047(3) -0.005(2) -0.003(2) 0.005(2)
C34 0.047(3) 0.052(3) 0.067(3) -0.016(3) 0.005(3) 0.002(2)
C35 0.067(4) 0.078(4) 0.083(4) -0.008(3) 0.024(3) 0.007(3)
C36 0.061(4) 0.090(4) 0.157(6) -0.043(5) 0.039(4) -0.011(3)
C37 0.063(3) 0.088(4) 0.143(5) -0.043(4) 0.020(3) -0.003(3)
C38 0.046(3) 0.069(3) 0.109(5) -0.038(3) 0.008(3) 0.000(3)
C39 0.100(2) 0.106(2) 0.102(2) -0.0052(14) -0.0025(14) 0.0033(14)
C40 0.105(5) 0.129(6) 0.055(4) -0.012(4) -0.027(4) 0.041(4)
C41 0.062(4) 0.084(4) 0.095(4) -0.022(4) -0.025(3) -0.004(3)
C42 0.077(4) 0.057(3) 0.081(4) -0.014(3) 0.002(3) 0.014(3)
C43 0.039(3) 0.068(6) 0.099(7) -0.012(5) 0.027(5) -0.020(4)
C44 0.058(4) 0.076(5) 0.082(6) -0.005(4) 0.003(5) 0.000(4)
C45 0.069(4) 0.085(5) 0.082(6) -0.008(4) -0.011(5) 0.000(4)
C46 0.075(5) 0.092(6) 0.095(6) -0.009(5) -0.012(5) -0.008(5)
C47 0.071(4) 0.089(5) 0.103(8) -0.006(6) 0.004(7) -0.006(4)
C48 0.118(9) 0.101(8) 0.124(10) -0.032(7) 0.004(7) 0.013(7)
C49 0.171(11) 0.163(10) 0.175(11) -0.046(10) 0.028(10) -0.030(9)
C50 0.057(4) 0.092(6) 0.102(8) -0.008(7) 0.019(7) -0.016(4)
C43' 0.039(3) 0.068(6) 0.099(7) -0.012(5) 0.027(5) -0.020(4)
C44' 0.058(4) 0.076(5) 0.082(6) -0.005(4) 0.003(5) 0.000(4)
C45' 0.069(4) 0.085(5) 0.082(6) -0.008(4) -0.011(5) 0.000(4)
C46' 0.075(5) 0.092(6) 0.095(6) -0.009(5) -0.012(5) -0.008(5)
C47' 0.071(4) 0.089(5) 0.103(8) -0.006(6) 0.004(7) -0.006(4)
C48' 0.118(9) 0.101(8) 0.124(10) -0.032(7) 0.004(7) 0.013(7)
C49' 0.171(11) 0.163(10) 0.175(11) -0.046(10) 0.028(10) -0.030(9)
C50' 0.057(4) 0.092(6) 0.102(8) -0.008(7) 0.019(7) -0.016(4)

loop_
_atom_type_symbol
_atom_type_description
_atom_type_scat_dispersion_real
_atom_type_scat_dispersion_imag
_atom_type_scat_source
C C 0.0181 0.0091 'International Tables Vol C Tables 4.2.6.8 and 6.1.1.4'
H H 0.0000 0.0000 'International Tables Vol C Tables 4.2.6.8 and 6.1.1.4'
O O 0.0492 0.0322 'International Tables Vol C Tables 4.2.6.8 and 6.1.1.4'

loop_
_geom_angle_atom_site_label_1
_geom_angle_atom_site_label_2
_geom_angle_atom_site_label_3
_geom_angle
_geom_angle_site_symmetry_1
_geom_angle_site_symmetry_3
_geom_angle_publ_flag
C1 O1 C7 106.0(4) . . ?
C1 O2 H2 109.5 . . ?
C3 O3 H3 109.5 . . ?
C32 O4 C26 107.1(4) . . ?
C26 O5 H5 109.5 . . ?
C28 O6 H6 109.5 . . ?
O2 C1 O1 109.2(4) . . ?
O2 C1 C2 115.2(4) . . ?
O1 C1 C2 107.9(4) . . ?
O2 C1 C5 109.7(4) . . ?
O1 C1 C5 106.2(4) . . ?
C2 C1 C5 108.3(4) . . ?
C1 C2 C3 106.0(4) . . ?
C1 C2 H2A 110.5 . . ?
C3 C2 H2A 110.5 . . ?
C1 C2 H2B 110.5 . . ?
C3 C2 H2B 110.5 . . ?
H2A C2 H2B 108.7 . . ?
O3 C3 C2 110.2(4) . . ?
O3 C3 C4 107.6(4) . . ?
C2 C3 C4 104.4(4) . . ?
O3 C3 C16 109.3(4) . . ?
C2 C3 C16 113.1(4) . . ?
C4 C3 C16 112.1(4) . . ?
C8 C4 C3 113.5(4) . . ?
C8 C4 C5 116.6(4) . . ?
C3 C4 C5 103.8(4) . . ?
C8 C4 H4 107.5 . . ?
C3 C4 H4 107.5 . . ?
C5 C4 H4 107.5 . . ?
C6 C5 C1 103.0(4) . . ?
C6 C5 C4 117.4(4) . . ?
C1 C5 C4 103.6(4) . . ?
C6 C5 H5A 110.8 . . ?
C1 C5 H5A 110.8 . . ?
C4 C5 H5A 110.8 . . ?
C15 C6 C5 132.5(5) . . ?
C15 C6 C7 121.7(5) . . ?
C5 C6 C7 105.7(5) . . ?
O1 C7 C6 106.0(4) . . ?
O1 C7 H7A 110.5 . . ?
C6 C7 H7A 110.5 . . ?
O1 C7 H7B 110.5 . . ?
C6 C7 H7B 110.5 . . ?
H7A C7 H7B 108.7 . . ?
C4 C8 C9 119.1(4) . . ?
C4 C8 H8A 107.5 . . ?
C9 C8 H8A 107.5 . . ?
C4 C8 H8B 107.5 . . ?
C9 C8 H8B 107.5 . . ?
H8A C8 H8B 107.0 . . ?
C10 C9 C8 109.4(4) . . ?
C10 C9 C17 107.8(4) . . ?
C8 C9 C17 109.8(4) . . ?
C10 C9 C13 103.7(4) . . ?
C8 C9 C13 111.4(4) . . ?
C17 C9 C13 114.4(4) . . ?
C11 C10 C9 105.4(4) . . ?
C11 C10 H10A 110.7 . . ?
C9 C10 H10A 110.7 . . ?
C11 C10 H10B 110.7 . . ?
C9 C10 H10B 110.7 . . ?
H10A C10 H10B 108.8 . . ?
C10 C11 C12 101.4(4) . . ?
C10 C11 H11A 111.5 . . ?
C12 C11 H11A 111.5 . . ?
C10 C11 H11B 111.5 . . ?
C12 C11 H11B 111.5 . . ?
H11A C11 H11B 109.3 . . ?
C11 C12 C18' 116.4(8) . . ?
C11 C12 C18 114.8(7) . . ?
C11 C12 C13 103.8(4) . . ?
C18' C12 C13 126.5(7) . . ?
C18 C12 C13 109.9(7) . . ?
C11 C12 H12 109.4 . . ?
C18 C12 H12 109.4 . . ?
C13 C12 H12 109.4 . . ?
C14 C13 C12 114.3(5) . . ?
C14 C13 C9 115.0(5) . . ?
C12 C13 C9 105.1(4) . . ?
C14 C13 H13 107.3 . . ?
C12 C13 H13 107.3 . . ?
C9 C13 H13 107.3 . . ?
C15 C14 C13 117.3(4) . . ?
C15 C14 H14A 108.0 . . ?
C13 C14 H14A 108.0 . . ?
C15 C14 H14B 108.0 . . ?
C13 C14 H14B 108.0 . . ?
H14A C14 H14B 107.2 . . ?
C6 C15 C14 133.1(5) . . ?
C6 C15 H15 113.5 . . ?
C14 C15 H15 113.4 . . ?
C3 C16 H16A 109.5 . . ?
C3 C16 H16B 109.5 . . ?
H16A C16 H16B 109.5 . . ?
C3 C16 H16C 109.5 . . ?
H16A C16 H16C 109.5 . . ?
H16B C16 H16C 109.5 . . ?
C9 C17 H17A 109.5 . . ?
C9 C17 H17B 109.5 . . ?
H17A C17 H17B 109.5 . . ?
C9 C17 H17C 109.5 . . ?
H17A C17 H17C 109.5 . . ?
H17B C17 H17C 109.5 . . ?
C25 C18 C12 110.0(10) . . ?
C25 C18 C19 102.9(14) . . ?
C12 C18 C19 100.7(11) . . ?
C25 C18 H18 114.0 . . ?
C12 C18 H18 114.0 . . ?
C19 C18 H18 114.0 . . ?
C20 C19 C18 109.0(13) . . ?
C20 C19 H19A 109.9 . . ?
C18 C19 H19A 109.9 . . ?
C20 C19 H19B 109.9 . . ?
C18 C19 H19B 109.9 . . ?
H19A C19 H19B 108.3 . . ?
C21 C20 C19 119.0(13) . . ?
C21 C20 H20A 107.6 . . ?
C19 C20 H20A 107.6 . . ?
C21 C20 H20B 107.6 . . ?
C19 C20 H20B 107.6 . . ?
H20A C20 H20B 107.0 . . ?
C22 C21 C20 132.0(16) . . ?
C22 C21 H21 114.0 . . ?
C20 C21 H21 114.0 . . ?
C21 C22 C23 146.8(18) . . ?
C21 C22 C24 116.3(17) . . ?
C23 C22 C24 96.7(15) . . ?
C22 C23 H23A 109.5 . . ?
C22 C23 H23B 109.5 . . ?
H23A C23 H23B 109.5 . . ?
C22 C23 H23C 109.5 . . ?
H23A C23 H23C 109.5 . . ?
H23B C23 H23C 109.5 . . ?
C22 C24 H24A 109.5 . . ?
C22 C24 H24B 109.5 . . ?
H24A C24 H24B 109.5 . . ?
C22 C24 H24C 109.5 . . ?
H24A C24 H24C 109.5 . . ?
H24B C24 H24C 109.5 . . ?
C18 C25 H25A 109.5 . . ?
C18 C25 H25B 109.5 . . ?
H25A C25 H25B 109.5 . . ?
C18 C25 H25C 109.5 . . ?
H25A C25 H25C 109.5 . . ?
H25B C25 H25C 109.5 . . ?
C12 C18' C25' 112.8(11) . . ?
C12 C18' C19' 114.9(12) . . ?
C25' C18' C19' 123.1(15) . . ?
C12 C18' H18' 100.2 . . ?
C25' C18' H18' 100.2 . . ?
C19' C18' H18' 100.2 . . ?
C20' C19' C18' 124.0(15) . . ?
C20' C19' H19C 106.3 . . ?
C18' C19' H19C 106.3 . . ?
C20' C19' H19D 106.3 . . ?
C18' C19' H19D 106.3 . . ?
H19C C19' H19D 106.4 . . ?
C21' C20' C19' 110.6(14) . . ?
C21' C20' H20C 109.5 . . ?
C19' C20' H20C 109.5 . . ?
C21' C20' H20D 109.5 . . ?
C19' C20' H20D 109.5 . . ?
H20C C20' H20D 108.1 . . ?
C22' C21' C20' 127.6(19) . . ?
C22' C21' H21' 116.2 . . ?
C20' C21' H21' 116.2 . . ?
C21' C22' C24' 124.8(19) . . ?
C21' C22' C23' 141.2(19) . . ?
C24' C22' C23' 93.2(16) . . ?
C22' C23' H23D 109.5 . . ?
C22' C23' H23E 109.5 . . ?
H23D C23' H23E 109.5 . . ?
C22' C23' H23F 109.5 . . ?
H23D C23' H23F 109.5 . . ?
H23E C23' H23F 109.5 . . ?
C22' C24' H24D 109.5 . . ?
C22' C24' H24E 109.5 . . ?
H24D C24' H24E 109.5 . . ?
C22' C24' H24F 109.5 . . ?
H24D C24' H24F 109.5 . . ?
H24E C24' H24F 109.5 . . ?
C18' C25' H25D 109.5 . . ?
C18' C25' H25E 109.5 . . ?
H25D C25' H25E 109.5 . . ?
C18' C25' H25F 109.5 . . ?
H25D C25' H25F 109.5 . . ?
H25E C25' H25F 109.5 . . ?
O5 C26 O4 109.5(4) . . ?
O5 C26 C27 116.1(4) . . ?
O4 C26 C27 107.9(4) . . ?
O5 C26 C30 109.3(4) . . ?
O4 C26 C30 105.1(4) . . ?
C27 C26 C30 108.5(4) . . ?
C26 C27 C28 107.6(4) . . ?
C26 C27 H27A 110.2 . . ?
C28 C27 H27A 110.2 . . ?
C26 C27 H27B 110.2 . . ?
C28 C27 H27B 110.2 . . ?
H27A C27 H27B 108.5 . . ?
O6 C28 C41 110.3(4) . . ?
O6 C28 C27 110.1(4) . . ?
C41 C28 C27 112.7(4) . . ?
O6 C28 C29 107.3(4) . . ?
C41 C28 C29 112.7(4) . . ?
C27 C28 C29 103.5(4) . . ?
C33 C29 C30 116.7(4) . . ?
C33 C29 C28 112.8(4) . . ?
C30 C29 C28 105.0(3) . . ?
C33 C29 H29 107.3 . . ?
C30 C29 H29 107.3 . . ?
C28 C29 H29 107.3 . . ?
C31 C30 C29 116.2(4) . . ?
C31 C30 C26 103.5(4) . . ?
C29 C30 C26 103.6(3) . . ?
C31 C30 H30 111.0 . . ?
C29 C30 H30 111.0 . . ?
C26 C30 H30 111.0 . . ?
C40 C31 C30 132.8(5) . . ?
C40 C31 C32 121.2(6) . . ?
C30 C31 C32 106.0(5) . . ?
O4 C32 C31 105.7(5) . . ?
O4 C32 H32A 110.6 . . ?
C31 C32 H32A 110.6 . . ?
O4 C32 H32B 110.6 . . ?
C31 C32 H32B 110.6 . . ?
H32A C32 H32B 108.7 . . ?
C29 C33 C34 118.6(4) . . ?
C29 C33 H33A 107.7 . . ?
C34 C33 H33A 107.7 . . ?
C29 C33 H33B 107.7 . . ?
C34 C33 H33B 107.7 . . ?
H33A C33 H33B 107.1 . . ?
C42 C34 C33 110.6(4) . . ?
C42 C34 C35 107.6(4) . . ?
C33 C34 C35 108.9(4) . . ?
C42 C34 C38 114.1(4) . . ?
C33 C34 C38 111.5(4) . . ?
C35 C34 C38 103.6(4) . . ?
C36 C35 C34 104.6(5) . . ?
C36 C35 H35A 110.8 . . ?
C34 C35 H35A 110.8 . . ?
C36 C35 H35B 110.8 . . ?
C34 C35 H35B 110.8 . . ?
H35A C35 H35B 108.9 . . ?
C35 C36 C37 102.6(4) . . ?
C35 C36 H36A 111.3 . . ?
C37 C36 H36A 111.3 . . ?
C35 C36 H36B 111.3 . . ?
C37 C36 H36B 111.3 . . ?
H36A C36 H36B 109.2 . . ?
C43 C37 C36 111.1(6) . . ?
C43 C37 C38 134.3(7) . . ?
C36 C37 C38 104.1(4) . . ?
C36 C37 C43' 118.9(6) . . ?
C38 C37 C43' 105.8(6) . . ?
C43 C37 H37 100.6 . . ?
C36 C37 H37 100.6 . . ?
C38 C37 H37 100.6 . . ?
C39 C38 C37 113.9(5) . . ?
C39 C38 C34 114.1(5) . . ?
C37 C38 C34 105.8(4) . . ?
C39 C38 H38 107.5 . . ?
C37 C38 H38 107.5 . . ?
C34 C38 H38 107.5 . . ?
C40 C39 C38 120.2(6) . . ?
C40 C39 H39A 107.3 . . ?
C38 C39 H39A 107.3 . . ?
C40 C39 H39B 107.3 . . ?
C38 C39 H39B 107.3 . . ?
H39A C39 H39B 106.9 . . ?
C31 C40 C39 131.2(6) . . ?
C31 C40 H40 114.4 . . ?
C39 C40 H40 114.4 . . ?
C28 C41 H41A 109.5 . . ?
C28 C41 H41B 109.5 . . ?
H41A C41 H41B 109.5 . . ?
C28 C41 H41C 109.5 . . ?
H41A C41 H41C 109.5 . . ?
H41B C41 H41C 109.5 . . ?
C34 C42 H42A 109.5 . . ?
C34 C42 H42B 109.5 . . ?
H42A C42 H42B 109.5 . . ?
C34 C42 H42C 109.5 . . ?
H42A C42 H42C 109.5 . . ?
H42B C42 H42C 109.5 . . ?
C37 C43 C50 119.3(9) . . ?
C37 C43 C44 107.8(7) . . ?
C50 C43 C44 112.7(9) . . ?
C37 C43 H43 105.3 . . ?
C50 C43 H43 105.3 . . ?
C44 C43 H43 105.3 . . ?
C43 C44 C45 110.2(8) . . ?
C43 C44 H44A 109.6 . . ?
C45 C44 H44A 109.6 . . ?
C43 C44 H44B 109.6 . . ?
C45 C44 H44B 109.6 . . ?
H44A C44 H44B 108.1 . . ?
C46 C45 C44 112.3(9) . . ?
C46 C45 H45A 109.1 . . ?
C44 C45 H45A 109.1 . . ?
C46 C45 H45B 109.1 . . ?
C44 C45 H45B 109.1 . . ?
H45A C45 H45B 107.9 . . ?
C47 C46 C45 127.5(12) . . ?
C47 C46 H46 116.2 . . ?
C45 C46 H46 116.2 . . ?
C46 C47 C49 123.1(14) . . ?
C46 C47 C48 122.4(13) . . ?
C49 C47 C48 114.5(13) . . ?
C47 C48 H48A 109.5 . . ?
C47 C48 H48B 109.5 . . ?
H48A C48 H48B 109.5 . . ?
C47 C48 H48C 109.5 . . ?
H48A C48 H48C 109.5 . . ?
H48B C48 H48C 109.5 . . ?
C47 C49 H49A 109.5 . . ?
C47 C49 H49B 109.5 . . ?
H49A C49 H49B 109.5 . . ?
C47 C49 H49C 109.5 . . ?
H49A C49 H49C 109.5 . . ?
H49B C49 H49C 109.5 . . ?
C43 C50 H50A 109.5 . . ?
C43 C50 H50B 109.5 . . ?
H50A C50 H50B 109.5 . . ?
C43 C50 H50C 109.5 . . ?
H50A C50 H50C 109.5 . . ?
H50B C50 H50C 109.5 . . ?
C44' C43' C50' 107.9(9) . . ?
C44' C43' C37 113.4(8) . . ?
C50' C43' C37 108.4(8) . . ?
C44' C43' H43' 109.1 . . ?
C50' C43' H43' 109.1 . . ?
C37 C43' H43' 109.1 . . ?
C45' C44' C43' 120.0(9) . . ?
C45' C44' H44C 107.3 . . ?
C43' C44' H44C 107.3 . . ?
C45' C44' H44D 107.3 . . ?
C43' C44' H44D 107.3 . . ?
H44C C44' H44D 106.9 . . ?
C46' C45' C44' 113.1(9) . . ?
C46' C45' H45C 109.0 . . ?
C44' C45' H45C 109.0 . . ?
C46' C45' H45D 109.0 . . ?
C44' C45' H45D 109.0 . . ?
H45C C45' H45D 107.8 . . ?
C47' C46' C45' 129.6(13) . . ?
C47' C46' H46' 115.2 . . ?
C45' C46' H46' 115.2 . . ?
C46' C47' C49' 121.3(14) . . ?
C46' C47' C48' 123.5(13) . . ?
C49' C47' C48' 115.1(13) . . ?
C47' C48' H48D 109.5 . . ?
C47' C48' H48E 109.5 . . ?
H48D C48' H48E 109.5 . . ?
C47' C48' H48F 109.5 . . ?
H48D C48' H48F 109.5 . . ?
H48E C48' H48F 109.5 . . ?
C47' C49' H49D 109.5 . . ?
C47' C49' H49E 109.5 . . ?
H49D C49' H49E 109.5 . . ?
C47' C49' H49F 109.5 . . ?
H49D C49' H49F 109.5 . . ?
H49E C49' H49F 109.5 . . ?
C43' C50' H50D 109.5 . . ?
C43' C50' H50E 109.5 . . ?
H50D C50' H50E 109.5 . . ?
C43' C50' H50F 109.5 . . ?
H50D C50' H50F 109.5 . . ?
H50E C50' H50F 109.5 . . ?

loop_
_geom_bond_atom_site_label_1
_geom_bond_atom_site_label_2
_geom_bond_distance
_geom_bond_site_symmetry_2
_geom_bond_publ_flag
O1 C1 1.418(6) . ?
O1 C7 1.424(7) . ?
O2 C1 1.414(5) . ?
O2 H2 0.8200 . ?
O3 C3 1.440(5) . ?
O3 H3 0.8200 . ?
O4 C32 1.410(7) . ?
O4 C26 1.418(6) . ?
O5 C26 1.413(5) . ?
O5 H5 0.8200 . ?
O6 C28 1.429(5) . ?
O6 H6 0.8200 . ?
C1 C2 1.512(7) . ?
C1 C5 1.534(6) . ?
C2 C3 1.520(6) . ?
C2 H2A 0.9700 . ?
C2 H2B 0.9700 . ?
C3 C4 1.533(6) . ?
C3 C16 1.535(6) . ?
C4 C8 1.518(6) . ?
C4 C5 1.534(6) . ?
C4 H4 0.9800 . ?
C5 C6 1.510(6) . ?
C5 H5A 0.9800 . ?
C6 C15 1.308(7) . ?
C6 C7 1.519(7) . ?
C7 H7A 0.9700 . ?
C7 H7B 0.9700 . ?
C8 C9 1.532(6) . ?
C8 H8A 0.9700 . ?
C8 H8B 0.9700 . ?
C9 C10 1.523(7) . ?
C9 C17 1.534(7) . ?
C9 C13 1.574(7) . ?
C10 C11 1.517(7) . ?
C10 H10A 0.9700 . ?
C10 H10B 0.9700 . ?
C11 C12 1.519(7) . ?
C11 H11A 0.9700 . ?
C11 H11B 0.9700 . ?
C12 C18' 1.543(11) . ?
C12 C18 1.564(11) . ?
C12 C13 1.573(7) . ?
C12 H12 0.9800 . ?
C13 C14 1.528(7) . ?
C13 H13 0.9800 . ?
C14 C15 1.498(8) . ?
C14 H14A 0.9700 . ?
C14 H14B 0.9700 . ?
C15 H15 0.9300 . ?
C16 H16A 0.9600 . ?
C16 H16B 0.9600 . ?
C16 H16C 0.9600 . ?
C17 H17A 0.9600 . ?
C17 H17B 0.9600 . ?
C17 H17C 0.9600 . ?
C18 C25 1.551(11) . ?
C18 C19 1.608(13) . ?
C18 H18 0.9800 . ?
C19 C20 1.528(12) . ?
C19 H19A 0.9700 . ?
C19 H19B 0.9700 . ?
C20 C21 1.485(11) . ?
C20 H20A 0.9700 . ?
C20 H20B 0.9700 . ?
C21 C22 1.336(12) . ?
C21 H21 0.9300 . ?
C22 C23 1.466(12) . ?
C22 C24 1.481(12) . ?
C23 H23A 0.9600 . ?
C23 H23B 0.9600 . ?
C23 H23C 0.9600 . ?
C24 H24A 0.9600 . ?
C24 H24B 0.9600 . ?
C24 H24C 0.9600 . ?
C25 H25A 0.9600 . ?
C25 H25B 0.9600 . ?
C25 H25C 0.9600 . ?
C18' C25' 1.560(12) . ?
C18' C19' 1.575(12) . ?
C18' H18' 0.9800 . ?
C19' C20' 1.529(12) . ?
C19' H19C 0.9700 . ?
C19' H19D 0.9700 . ?
C20' C21' 1.483(12) . ?
C20' H20C 0.9700 . ?
C20' H20D 0.9700 . ?
C21' C22' 1.337(12) . ?
C21' H21' 0.9300 . ?
C22' C24' 1.471(12) . ?
C22' C23' 1.479(12) . ?
C23' H23D 0.9600 . ?
C23' H23E 0.9600 . ?
C23' H23F 0.9600 . ?
C24' H24D 0.9600 . ?
C24' H24E 0.9600 . ?
C24' H24F 0.9600 . ?
C25' H25D 0.9600 . ?
C25' H25E 0.9600 . ?
C25' H25F 0.9600 . ?
C26 C27 1.494(7) . ?
C26 C30 1.537(6) . ?
C27 C28 1.526(7) . ?
C27 H27A 0.9700 . ?
C27 H27B 0.9700 . ?
C28 C41 1.509(6) . ?
C28 C29 1.548(6) . ?
C29 C33 1.522(6) . ?
C29 C30 1.532(6) . ?
C29 H29 0.9800 . ?
C30 C31 1.496(6) . ?
C30 H30 0.9800 . ?
C31 C40 1.338(7) . ?
C31 C32 1.515(7) . ?
C32 H32A 0.9700 . ?
C32 H32B 0.9700 . ?
C33 C34 1.534(6) . ?
C33 H33A 0.9700 . ?
C33 H33B 0.9700 . ?
C34 C42 1.520(6) . ?
C34 C35 1.536(7) . ?
C34 C38 1.580(7) . ?
C35 C36 1.515(7) . ?
C35 H35A 0.9700 . ?
C35 H35B 0.9700 . ?
C36 C37 1.529(8) . ?
C36 H36A 0.9700 . ?
C36 H36B 0.9700 . ?
C37 C43 1.455(9) . ?
C37 C38 1.560(7) . ?
C37 C43' 1.650(10) . ?
C37 H37 0.9800 . ?
C38 C39 1.515(8) . ?
C38 H38 0.9800 . ?
C39 C40 1.476(9) . ?
C39 H39A 0.9700 . ?
C39 H39B 0.9700 . ?
C40 H40 0.9300 . ?
C41 H41A 0.9600 . ?
C41 H41B 0.9600 . ?
C41 H41C 0.9600 . ?
C42 H42A 0.9600 . ?
C42 H42B 0.9600 . ?
C42 H42C 0.9600 . ?
C43 C50 1.524(10) . ?
C43 C44 1.526(10) . ?
C43 H43 0.9800 . ?
C44 C45 1.531(10) . ?
C44 H44A 0.9700 . ?
C44 H44B 0.9700 . ?
C45 C46 1.487(10) . ?
C45 H45A 0.9700 . ?
C45 H45B 0.9700 . ?
C46 C47 1.321(11) . ?
C46 H46 0.9300 . ?
C47 C49 1.491(12) . ?
C47 C48 1.508(12) . ?
C48 H48A 0.9600 . ?
C48 H48B 0.9600 . ?
C48 H48C 0.9600 . ?
C49 H49A 0.9600 . ?
C49 H49B 0.9600 . ?
C49 H49C 0.9600 . ?
C50 H50A 0.9600 . ?
C50 H50B 0.9600 . ?
C50 H50C 0.9600 . ?
C43' C44' 1.550(10) . ?
C43' C50' 1.554(10) . ?
C43' H43' 0.9800 . ?
C44' C45' 1.527(10) . ?
C44' H44C 0.9700 . ?
C44' H44D 0.9700 . ?
C45' C46' 1.496(11) . ?
C45' H45C 0.9700 . ?
C45' H45D 0.9700 . ?
C46' C47' 1.324(11) . ?
C46' H46' 0.9300 . ?
C47' C49' 1.493(12) . ?
C47' C48' 1.501(12) . ?
C48' H48D 0.9600 . ?
C48' H48E 0.9600 . ?
C48' H48F 0.9600 . ?
C49' H49D 0.9600 . ?
C49' H49E 0.9600 . ?
C49' H49F 0.9600 . ?
C50' H50D 0.9600 . ?
C50' H50E 0.9600 . ?
C50' H50F 0.9600 . ?
